data_7005421
loop_
_publ_author_name
'Beheshti, Azizolla'
'Clegg, William'
'Dale, Sophie H.'
'Hyvadi, Reza'
'Hussaini, Farzanh'

_publ_section_title
;
 Synthesis and characterization of mixed-metal complexes of Ag/Cu and
 W/Mo and a complex of Ag with heterocyclic thione ligands.
;
_journal_issue 27
_journal_name_full 'Dalton transactions (Cambridge, England : 2003)'
_journal_page_first 2949
_journal_page_last 2956
_journal_paper_doi 10.1039/b702129a
_journal_year 2007
_chemical_formula_moiety 'C5 H10 Ag I N2 S'
_chemical_formula_sum 'C5 H10 Ag I N2 S'
_chemical_formula_weight 364.98
_chemical_name_systematic
;
?
;
_space_group_IT_number 2
_symmetry_cell_setting triclinic
_symmetry_space_group_name_Hall '-P 1'
_symmetry_space_group_name_H-M 'P -1'
_atom_sites_solution_hydrogens mixed
_atom_sites_solution_primary direct
_atom_sites_solution_secondary difmap
_audit_creation_method SHELXL-97
_cell_angle_alpha 111.035(1)
_cell_angle_beta 107.816(1)
_cell_angle_gamma 90.096(1)
_cell_formula_units_Z 6
_cell_length_a 8.6065(7)
_cell_length_b 13.3546(11)
_cell_length_c 13.7726(11)
_cell_measurement_reflns_used 10916
_cell_measurement_temperature 150(2)
_cell_measurement_theta_max 28.82
_cell_measurement_theta_min 2.50
_cell_volume 1395.5(2)
_computing_cell_refinement 'Bruker SAINT'
_computing_data_collection 'Bruker SMART'
_computing_data_reduction 'Bruker SAINT'
_computing_molecular_graphics 'Bruker SHELXTL'
_computing_publication_material 'Bruker SHELXTL and local programs'
_computing_structure_refinement 'Bruker SHELXTL'
_computing_structure_solution 'Bruker SHELXTL'
_diffrn_ambient_temperature 150(2)
_diffrn_measured_fraction_theta_full 0.986
_diffrn_measured_fraction_theta_max 0.986
_diffrn_measurement_device_type 'Bruker SMART 1K CCD diffractometer'
_diffrn_measurement_method 'thin-slice \w scans'
_diffrn_radiation_monochromator graphite
_diffrn_radiation_source 'sealed tube'
_diffrn_radiation_type MoK\a
_diffrn_radiation_wavelength 0.71073
_diffrn_reflns_av_R_equivalents 0.0328
_diffrn_reflns_av_sigmaI/netI 0.0414
_diffrn_reflns_limit_h_max 10
_diffrn_reflns_limit_h_min -10
_diffrn_reflns_limit_k_max 16
_diffrn_reflns_limit_k_min -16
_diffrn_reflns_limit_l_max 16
_diffrn_reflns_limit_l_min -16
_diffrn_reflns_number 10747
_diffrn_reflns_theta_full 26.00
_diffrn_reflns_theta_max 26.00
_diffrn_reflns_theta_min 2.51
_diffrn_standards_number 0
_exptl_absorpt_coefficient_mu 5.643
_exptl_absorpt_correction_T_max 0.173
_exptl_absorpt_correction_T_min 0.081
_exptl_absorpt_correction_type multi-scan
_exptl_absorpt_process_details SADABS
_exptl_crystal_colour 'dark red'
_exptl_crystal_density_diffrn 2.606
_exptl_crystal_density_method 'not measured'
_exptl_crystal_description block
_exptl_crystal_F_000 1020
_exptl_crystal_size_max 0.90
_exptl_crystal_size_mid 0.49
_exptl_crystal_size_min 0.48
_refine_diff_density_max 1.704
_refine_diff_density_min -1.460
_refine_diff_density_rms 0.184
_refine_ls_extinction_coef 0.0023(2)
_refine_ls_extinction_expression Fc^*^=kFc[1+0.001xFc^2^\l^3^/sin(2\q)]^-1/4^
_refine_ls_extinction_method SHELXL
_refine_ls_goodness_of_fit_ref 1.201
_refine_ls_hydrogen_treatment mixed
_refine_ls_matrix_type full
_refine_ls_number_parameters 290
_refine_ls_number_reflns 5412
_refine_ls_number_restraints 6
_refine_ls_restrained_S_all 1.200
_refine_ls_R_factor_all 0.0476
_refine_ls_R_factor_gt 0.0438
_refine_ls_shift/su_max 0.001
_refine_ls_shift/su_mean 0.000
_refine_ls_structure_factor_coef Fsqd
_refine_ls_weighting_details
;calc w=1/[\s^2^(Fo^2^)+(0.0327P)^2^+9.6054P] where
P=(Fo^2^+2Fc^2^)/3
;
_refine_ls_weighting_scheme calc
_refine_ls_wR_factor_gt 0.1031
_refine_ls_wR_factor_ref 0.1048
_reflns_number_gt 5065
_reflns_number_total 5412
_reflns_threshold_expression I>2\s(I)
_cod_data_source_file b702129a.txt
_cod_data_source_block ab53_compound_5
_cod_depositor_comments
;
The following automatic conversions were performed:

'_atom_sites_solution_hydrogens' value 'geom and difmap' was changed
to 'mixed'.

Automatic conversion script
Id: cif_fix_values 6452 2018-10-05 10:23:21Z andrius 
;
_cod_database_code 7005421

loop_
_symmetry_equiv_pos_as_xyz
'x, y, z'
'-x, -y, -z'

loop_
_atom_site_label
_atom_site_type_symbol
_atom_site_fract_x
_atom_site_fract_y
_atom_site_fract_z
_atom_site_U_iso_or_equiv
_atom_site_adp_type
_atom_site_occupancy
_atom_site_symmetry_multiplicity
_atom_site_calc_flag
_atom_site_refinement_flags
_atom_site_disorder_assembly
_atom_site_disorder_group
Ag1 Ag 0.42440(11) 0.47355(7) 0.57318(6) 0.0533(2) Uani 1 1 d . . .
Ag2 Ag 0.44915(7) 0.11203(5) 0.43730(5) 0.02994(16) Uani 1 1 d . . .
Ag3 Ag 0.66759(8) 0.69779(5) 0.77504(5) 0.03602(17) Uani 1 1 d . . .
I1 I 0.33809(6) 0.62814(4) 0.73285(4) 0.03346(15) Uani 1 1 d . . .
I2 I 0.73577(6) 0.00485(4) 0.48596(4) 0.02662(14) Uani 1 1 d . . .
I3 I 0.87175(6) 0.70222(4) 0.97716(4) 0.03135(15) Uani 1 1 d . . .
S1 S 0.2173(3) 0.40776(17) 0.38226(17) 0.0373(5) Uani 1 1 d . . .
C1 C 0.1102(9) 0.5137(6) 0.3612(6) 0.0274(15) Uani 1 1 d . . .
N1 N 0.0652(8) 0.5159(5) 0.2608(5) 0.0281(13) Uani 1 1 d D . .
H1 H 0.109(10) 0.488(7) 0.208(5) 0.034 Uiso 1 1 d D . .
C2 C -0.0617(10) 0.5705(7) 0.2098(7) 0.0339(17) Uani 1 1 d . . .
H2A H -0.1702 0.5333 0.1966 0.041 Uiso 1 1 calc R . .
H2B H -0.0534 0.5614 0.1371 0.041 Uiso 1 1 calc R . .
C3 C -0.0578(10) 0.6906(7) 0.2739(7) 0.0338(17) Uani 1 1 d . . .
H3A H 0.0533 0.7280 0.2935 0.041 Uiso 1 1 calc R . .
H3B H -0.1371 0.7211 0.2263 0.041 Uiso 1 1 calc R . .
C4 C -0.0999(11) 0.7123(7) 0.3780(7) 0.0364(18) Uani 1 1 d . . .
H4A H -0.1992 0.6632 0.3609 0.044 Uiso 1 1 calc R . .
H4B H -0.1258 0.7875 0.4051 0.044 Uiso 1 1 calc R . .
C5 C 0.0392(11) 0.6963(7) 0.4678(7) 0.0349(18) Uani 1 1 d . . .
H5A H 0.1396 0.7421 0.4804 0.042 Uiso 1 1 calc R . .
H5B H 0.0116 0.7229 0.5367 0.042 Uiso 1 1 calc R . .
N2 N 0.0779(8) 0.5850(5) 0.4470(5) 0.0295(14) Uani 1 1 d D . .
H2 H 0.096(11) 0.556(6) 0.497(5) 0.035 Uiso 1 1 d D . .
S2 S 0.5477(2) 0.30710(15) 0.57752(16) 0.0297(4) Uani 1 1 d . . .
C6 C 0.5937(9) 0.3049(6) 0.7083(6) 0.0250(15) Uani 1 1 d . . .
N3 N 0.5896(9) 0.3918(5) 0.7911(5) 0.0320(14) Uani 1 1 d D . .
H3 H 0.548(11) 0.447(5) 0.776(7) 0.038 Uiso 1 1 d D . .
C7 C 0.6629(12) 0.4095(7) 0.9073(7) 0.0385(19) Uani 1 1 d . . .
H7A H 0.6723 0.4875 0.9518 0.046 Uiso 1 1 calc R . .
H7B H 0.7754 0.3883 0.9202 0.046 Uiso 1 1 calc R . .
C8 C 0.5655(14) 0.3468(7) 0.9453(8) 0.049(2) Uani 1 1 d . . .
H8A H 0.4633 0.3795 0.9490 0.058 Uiso 1 1 calc R . .
H8B H 0.6304 0.3524 1.0204 0.058 Uiso 1 1 calc R . .
C9 C 0.5207(12) 0.2278(7) 0.8696(8) 0.044(2) Uani 1 1 d . . .
H9A H 0.5069 0.1853 0.9130 0.053 Uiso 1 1 calc R . .
H9B H 0.4136 0.2188 0.8118 0.053 Uiso 1 1 calc R . .
C10 C 0.6471(11) 0.1823(6) 0.8149(7) 0.0384(19) Uani 1 1 d . . .
H10A H 0.7583 0.2065 0.8706 0.046 Uiso 1 1 calc R . .
H10B H 0.6289 0.1024 0.7871 0.046 Uiso 1 1 calc R . .
N4 N 0.6405(9) 0.2157(5) 0.7231(5) 0.0342(15) Uani 1 1 d D . .
H4 H 0.658(11) 0.169(6) 0.665(5) 0.041 Uiso 1 1 d D . .
S3 S 0.3208(2) 0.11590(15) 0.24783(15) 0.0256(4) Uani 1 1 d . . .
C11 C 0.1096(9) 0.0852(6) 0.2119(6) 0.0238(14) Uani 1 1 d . . .
N5 N 0.0144(8) 0.0904(6) 0.1177(5) 0.0304(14) Uani 1 1 d D . .
H5 H 0.072(9) 0.113(7) 0.085(7) 0.036 Uiso 1 1 d D . .
C12 C -0.1489(10) 0.1294(8) 0.0999(8) 0.043(2) Uani 1 1 d . . .
H12A H -0.1820 0.1393 0.0288 0.051 Uiso 1 1 calc R . .
H12B H -0.1381 0.2012 0.1587 0.051 Uiso 1 1 calc R . .
C13 C -0.2865(10) 0.0562(8) 0.0988(7) 0.042(2) Uani 1 1 d . . .
H13A H -0.3920 0.0853 0.0778 0.050 Uiso 1 1 calc R . .
H13B H -0.2956 -0.0167 0.0420 0.050 Uiso 1 1 calc R . .
C14 C -0.2595(10) 0.0462(7) 0.2072(7) 0.0389(19) Uani 1 1 d . . .
H14A H -0.3589 0.0056 0.2034 0.047 Uiso 1 1 calc R . .
H14B H -0.2447 0.1194 0.2646 0.047 Uiso 1 1 calc R . .
C15 C -0.1129(10) -0.0098(7) 0.2406(7) 0.0345(18) Uani 1 1 d . . .
H15A H -0.1184 -0.0297 0.3022 0.041 Uiso 1 1 calc R . .
H15B H -0.1181 -0.0774 0.1779 0.041 Uiso 1 1 calc R . .
N6 N 0.0472(7) 0.0569(6) 0.2751(6) 0.0308(14) Uani 1 1 d D . .
H6 H 0.113(9) 0.061(7) 0.340(3) 0.037 Uiso 1 1 d D . .

loop_
_atom_site_aniso_label
_atom_site_aniso_U_11
_atom_site_aniso_U_22
_atom_site_aniso_U_33
_atom_site_aniso_U_23
_atom_site_aniso_U_13
_atom_site_aniso_U_12
Ag1 0.0763(5) 0.0580(5) 0.0505(4) 0.0346(4) 0.0375(4) 0.0437(4)
Ag2 0.0287(3) 0.0314(3) 0.0289(3) 0.0118(2) 0.0079(2) 0.0030(2)
Ag3 0.0336(3) 0.0383(3) 0.0399(4) 0.0198(3) 0.0111(3) 0.0022(3)
I1 0.0293(3) 0.0361(3) 0.0330(3) 0.0102(2) 0.0110(2) 0.0012(2)
I2 0.0256(2) 0.0309(3) 0.0313(3) 0.0155(2) 0.0156(2) 0.00917(19)
I3 0.0358(3) 0.0335(3) 0.0278(3) 0.0141(2) 0.0117(2) 0.0040(2)
S1 0.0559(13) 0.0322(10) 0.0351(11) 0.0178(9) 0.0240(10) 0.0206(9)
C1 0.027(4) 0.029(4) 0.027(4) 0.010(3) 0.011(3) 0.006(3)
N1 0.033(3) 0.028(3) 0.028(3) 0.011(3) 0.015(3) 0.009(3)
C2 0.035(4) 0.037(4) 0.035(4) 0.018(4) 0.012(3) 0.008(3)
C3 0.032(4) 0.032(4) 0.049(5) 0.024(4) 0.019(4) 0.013(3)
C4 0.038(4) 0.037(4) 0.040(5) 0.020(4) 0.016(4) 0.017(4)
C5 0.042(5) 0.034(4) 0.034(4) 0.013(3) 0.018(4) 0.008(4)
N2 0.040(4) 0.027(3) 0.030(3) 0.015(3) 0.019(3) 0.010(3)
S2 0.0352(10) 0.0251(9) 0.0284(9) 0.0097(8) 0.0106(8) 0.0055(8)
C6 0.022(3) 0.024(3) 0.027(4) 0.006(3) 0.009(3) 0.001(3)
N3 0.046(4) 0.025(3) 0.030(3) 0.009(3) 0.020(3) 0.010(3)
C7 0.052(5) 0.030(4) 0.030(4) 0.007(3) 0.014(4) 0.000(4)
C8 0.074(7) 0.038(5) 0.038(5) 0.010(4) 0.030(5) 0.002(5)
C9 0.053(6) 0.038(5) 0.048(5) 0.019(4) 0.021(4) -0.001(4)
C10 0.051(5) 0.025(4) 0.035(4) 0.011(3) 0.008(4) 0.002(4)
N4 0.045(4) 0.025(3) 0.025(3) 0.004(3) 0.008(3) 0.007(3)
S3 0.0239(8) 0.0284(9) 0.0299(9) 0.0145(8) 0.0119(7) 0.0054(7)
C11 0.027(4) 0.021(3) 0.021(3) 0.003(3) 0.011(3) 0.002(3)
N5 0.024(3) 0.043(4) 0.027(3) 0.017(3) 0.008(3) 0.001(3)
C12 0.024(4) 0.064(6) 0.047(5) 0.029(5) 0.011(4) 0.007(4)
C13 0.021(4) 0.049(5) 0.044(5) 0.008(4) 0.006(3) -0.001(4)
C14 0.025(4) 0.041(5) 0.047(5) 0.011(4) 0.015(4) -0.007(3)
C15 0.032(4) 0.037(4) 0.038(4) 0.013(4) 0.018(4) -0.002(3)
N6 0.018(3) 0.046(4) 0.035(4) 0.020(3) 0.012(3) 0.002(3)

loop_
_atom_type_symbol
_atom_type_description
_atom_type_scat_dispersion_real
_atom_type_scat_dispersion_imag
_atom_type_scat_source
C C 0.0033 0.0016 'International Tables Vol C Tables 4.2.6.8 and 6.1.1.4'
H H 0.0000 0.0000 'International Tables Vol C Tables 4.2.6.8 and 6.1.1.4'
N N 0.0061 0.0033 'International Tables Vol C Tables 4.2.6.8 and 6.1.1.4'
S S 0.1246 0.1234 'International Tables Vol C Tables 4.2.6.8 and 6.1.1.4'
Ag Ag -0.8971 1.1015 'International Tables Vol C Tables 4.2.6.8 and 6.1.1.4'
I I -0.4742 1.8119 'International Tables Vol C Tables 4.2.6.8 and 6.1.1.4'

loop_
_geom_angle_atom_site_label_1
_geom_angle_atom_site_label_2
_geom_angle_atom_site_label_3
_geom_angle
_geom_angle_site_symmetry_1
_geom_angle_site_symmetry_3
_geom_angle_publ_flag
Ag1 Ag1 I1 122.40(4) 2_666 . ?
Ag1 Ag1 S1 71.79(6) 2_666 . ?
Ag1 Ag1 S2 100.14(6) 2_666 . ?
I1 Ag1 S1 116.23(6) . . ?
I1 Ag1 S2 129.04(5) . . ?
S1 Ag1 S2 101.97(7) . . ?
I2 Ag2 I2 93.69(2) . 2_656 ?
I2 Ag2 S2 102.63(5) . . ?
I2 Ag2 S2 110.60(5) 2_656 . ?
I2 Ag2 S3 120.74(5) . . ?
I2 Ag2 S3 118.60(5) 2_656 . ?
S2 Ag2 S3 108.91(6) . . ?
I1 Ag3 I3 112.54(3) . . ?
I1 Ag3 S1 113.98(6) . 2_666 ?
I1 Ag3 S3 107.80(5) . 2_666 ?
I3 Ag3 S1 110.99(5) . 2_666 ?
I3 Ag3 S3 113.91(5) . 2_666 ?
S1 Ag3 S3 96.66(6) 2_666 2_666 ?
Ag1 I1 Ag3 75.88(3) . . ?
Ag2 I2 Ag2 86.31(2) . 2_656 ?
Ag1 S1 Ag3 114.99(9) . 2_666 ?
Ag1 S1 C1 110.0(3) . . ?
Ag3 S1 C1 113.9(3) 2_666 . ?
S1 C1 N1 117.7(5) . . ?
S1 C1 N2 117.3(6) . . ?
N1 C1 N2 125.0(7) . . ?
C1 N1 C2 129.9(6) . . ?
N1 C2 C3 116.6(7) . . ?
C2 C3 C4 112.6(7) . . ?
C3 C4 C5 112.3(7) . . ?
C4 C5 N2 116.2(7) . . ?
C1 N2 C5 130.3(6) . . ?
Ag1 S2 Ag2 128.15(8) . . ?
Ag1 S2 C6 109.6(3) . . ?
Ag2 S2 C6 107.9(2) . . ?
S2 C6 N3 120.2(6) . . ?
S2 C6 N4 118.4(6) . . ?
N3 C6 N4 121.3(7) . . ?
C6 N3 C7 125.4(7) . . ?
N3 C7 C8 113.1(8) . . ?
C7 C8 C9 112.8(7) . . ?
C8 C9 C10 113.8(8) . . ?
C9 C10 N4 113.1(7) . . ?
C6 N4 C10 129.1(7) . . ?
Ag2 S3 Ag3 118.46(7) . 2_666 ?
Ag2 S3 C11 107.0(2) . . ?
Ag3 S3 C11 100.1(2) 2_666 . ?
S3 C11 N5 117.8(5) . . ?
S3 C11 N6 120.8(6) . . ?
N5 C11 N6 121.4(7) . . ?
C11 N5 C12 125.2(7) . . ?
N5 C12 C13 115.7(8) . . ?
C12 C13 C14 113.1(7) . . ?
C13 C14 C15 113.4(7) . . ?
C14 C15 N6 113.6(7) . . ?
C11 N6 C15 126.8(7) . . ?

loop_
_geom_bond_atom_site_label_1
_geom_bond_atom_site_label_2
_geom_bond_distance
_geom_bond_site_symmetry_2
_geom_bond_publ_flag
Ag1 Ag1 2.9800(15) 2_666 ?
Ag1 I1 2.7194(9) . ?
Ag1 S1 2.516(2) . ?
Ag1 S2 2.477(2) . ?
Ag2 I2 2.8761(8) . ?
Ag2 I2 2.8796(7) 2_656 ?
Ag2 S2 2.572(2) . ?
Ag2 S3 2.5231(19) . ?
Ag3 I1 2.7999(8) . ?
Ag3 I3 2.7799(8) . ?
Ag3 S1 2.605(2) 2_666 ?
Ag3 S3 2.6230(19) 2_666 ?
S1 C1 1.752(8) . ?
C1 N1 1.329(10) . ?
C1 N2 1.332(10) . ?
N1 C2 1.455(10) . ?
C2 C3 1.523(11) . ?
C3 C4 1.513(11) . ?
C4 C5 1.514(11) . ?
C5 N2 1.469(10) . ?
S2 C6 1.734(8) . ?
C6 N3 1.313(10) . ?
C6 N4 1.321(10) . ?
N3 C7 1.458(11) . ?
C7 C8 1.503(12) . ?
C8 C9 1.524(13) . ?
C9 C10 1.515(13) . ?
C10 N4 1.470(11) . ?
S3 C11 1.737(7) . ?
C11 N5 1.332(10) . ?
C11 N6 1.307(9) . ?
N5 C12 1.480(10) . ?
C12 C13 1.527(12) . ?
C13 C14 1.494(13) . ?
C14 C15 1.503(12) . ?
C15 N6 1.486(10) . ?

loop_
_geom_hbond_atom_site_label_D
_geom_hbond_atom_site_label_H
_geom_hbond_atom_site_label_A
_geom_hbond_distance_DH
_geom_hbond_distance_HA
_geom_hbond_distance_DA
_geom_hbond_angle_DHA
_geom_hbond_site_symmetry_A
N1 H1 I3 0.880(5) 2.94(5) 3.709(6) 148(7) 2_666
N2 H2 I1 0.880(5) 3.07(7) 3.718(7) 132(7) .
N3 H3 I1 0.880(5) 3.14(2) 4.008(7) 168(8) .
N4 H4 I2 0.880(5) 2.908(13) 3.784(7) 174(8) .
N5 H5 I3 0.880(5) 2.97(6) 3.703(7) 141(7) 2_666
N6 H6 I2 0.880(5) 2.80(3) 3.632(7) 159(8) 2_656
